data_4119475
loop_
_publ_author_name
'Laina M. Geary'
'Ben W. Glasspoole'
'Mary M. Kim'
'Michael J. Krische'

_publ_section_title
;
 Successive C-C Coupling of Dienes to Vicinally Dioxygenated Hydrocarbons:
 Ruthenium Catalyzed [4 + 2] Cycloaddition across the Diol,
 Hydroxycarbonyl, or Dione Oxidation Levels
;
_journal_name_full 'Journal of the American Chemical Society'
_journal_page_first 3796
_journal_page_last 3799
_journal_paper_doi 10.1021/ja400691t
_journal_volume 135
_journal_year 2013
_chemical_formula_sum 'C22 H36 O4'
_chemical_formula_weight 364.51
_chemical_name_systematic
;
 ?
;
_space_group_IT_number 15
_symmetry_cell_setting monoclinic
_symmetry_space_group_name_Hall '-I 2ya'
_symmetry_space_group_name_H-M 'I 1 2/a 1'
_atom_sites_solution_hydrogens geom
_atom_sites_solution_primary direct
_atom_sites_solution_secondary difmap
_audit_creation_method SHELXL-97
_cell_angle_alpha 90.000(5)
_cell_angle_beta 102.350(5)
_cell_angle_gamma 90.000(5)
_cell_formula_units_Z 4
_cell_length_a 10.402(5)
_cell_length_b 9.940(5)
_cell_length_c 20.008(5)
_cell_measurement_temperature 153(2)
_cell_volume 2020.9(15)
_computing_structure_refinement 'SHELXL-97 (Sheldrick, 1997)'
_diffrn_ambient_temperature 153(2)
_diffrn_measured_fraction_theta_full 0.660
_diffrn_measured_fraction_theta_max 0.660
_diffrn_radiation_monochromator graphite
_diffrn_radiation_source 'fine-focus sealed tube'
_diffrn_radiation_type MoK\a
_diffrn_radiation_wavelength 0.71069
_diffrn_reflns_av_R_equivalents 0.0262
_diffrn_reflns_av_sigmaI/netI 0.0422
_diffrn_reflns_limit_h_max 12
_diffrn_reflns_limit_h_min -2
_diffrn_reflns_limit_k_max 8
_diffrn_reflns_limit_k_min -10
_diffrn_reflns_limit_l_max 9
_diffrn_reflns_limit_l_min -23
_diffrn_reflns_number 1755
_diffrn_reflns_theta_full 24.98
_diffrn_reflns_theta_max 24.98
_diffrn_reflns_theta_min 3.28
_exptl_absorpt_coefficient_mu 0.080
_exptl_crystal_density_diffrn 1.198
_exptl_crystal_F_000 800
_refine_diff_density_max 0.554
_refine_diff_density_min -0.727
_refine_diff_density_rms 0.124
_refine_ls_extinction_method none
_refine_ls_goodness_of_fit_ref 2.229
_refine_ls_hydrogen_treatment mixed
_refine_ls_matrix_type full
_refine_ls_number_parameters 121
_refine_ls_number_reflns 1176
_refine_ls_number_restraints 78
_refine_ls_restrained_S_all 2.230
_refine_ls_R_factor_all 0.1363
_refine_ls_R_factor_gt 0.1231
_refine_ls_shift/su_max 1.581
_refine_ls_shift/su_mean 0.075
_refine_ls_structure_factor_coef Fsqd
_refine_ls_weighting_details 'calc w=1/[\s^2^(Fo^2^)+(0.1000P)^2^+0.0000P] where P=(Fo^2^+2Fc^2^)/3'
_refine_ls_weighting_scheme calc
_refine_ls_wR_factor_gt 0.2948
_refine_ls_wR_factor_ref 0.3033
_reflns_number_gt 967
_reflns_number_total 1176
_reflns_threshold_expression >2sigma(I)
_cod_data_source_file ja400691t_si_001.cif
_cod_data_source_block shelxl
_cod_database_code 4119475

loop_
_symmetry_equiv_pos_as_xyz
'x, y, z'
'-x+1/2, y, -z'
'x+1/2, y+1/2, z+1/2'
'-x+1, y+1/2, -z+1/2'
'-x, -y, -z'
'x-1/2, -y, z'
'-x+1/2, -y+1/2, -z+1/2'
'x, -y+1/2, z+1/2'

loop_
_atom_site_label
_atom_site_type_symbol
_atom_site_fract_x
_atom_site_fract_y
_atom_site_fract_z
_atom_site_U_iso_or_equiv
_atom_site_adp_type
_atom_site_occupancy
_atom_site_symmetry_multiplicity
_atom_site_calc_flag
_atom_site_refinement_flags
C1 C 0.4834(4) 0.1756(4) 0.0932(3) 0.0204(16) Uani 1 1 d U
C2 C 0.4353(4) 0.2556(4) 0.1503(3) 0.0223(15) Uani 1 1 d U
H2 H 0.4959 0.3341 0.1623 0.027 Uiso 1 1 calc R
C3 C 0.4454(4) 0.1744(4) 0.2141(3) 0.0289(17) Uani 1 1 d U
H3 H 0.3972 0.2047 0.2466 0.035 Uiso 1 1 calc R
C4 C 0.5157(5) 0.0645(5) 0.2287(4) 0.0338(17) Uani 1 1 d U
H4 H 0.5209 0.0234 0.2720 0.041 Uiso 1 1 calc R
C5 C 0.5890(4) 0.0006(4) 0.1788(3) 0.0241(16) Uani 1 1 d U
H5A H 0.5382 -0.0776 0.1566 0.029 Uiso 1 1 calc R
H5B H 0.6753 -0.0327 0.2043 0.029 Uiso 1 1 calc R
C6 C 0.6107(4) 0.0986(4) 0.1241(3) 0.0231(16) Uani 1 1 d U
C7 C 0.7245(4) 0.1943(4) 0.1503(3) 0.0254(16) Uani 1 1 d U
H7A H 0.8053 0.1413 0.1677 0.030 Uiso 1 1 calc R
H7B H 0.7051 0.2470 0.1890 0.030 Uiso 1 1 calc R
C8 C 0.7493(4) 0.2914(5) 0.0946(3) 0.0292(17) Uani 1 1 d U
H8A H 0.8170 0.3579 0.1154 0.035 Uiso 1 1 calc R
H8B H 0.7835 0.2402 0.0597 0.035 Uiso 1 1 calc R
C9 C 0.6241(4) 0.3650(5) 0.0604(3) 0.0301(16) Uani 1 1 d U
H9A H 0.6412 0.4164 0.0208 0.036 Uiso 1 1 calc R
H9B H 0.6005 0.4303 0.0932 0.036 Uiso 1 1 calc R
C10 C 0.5073(4) 0.2700(4) 0.0357(3) 0.0246(16) Uani 1 1 d U
H10A H 0.5243 0.2151 -0.0028 0.030 Uiso 1 1 calc R
H10B H 0.4270 0.3239 0.0186 0.030 Uiso 1 1 calc R
C11 C 0.2958(4) 0.3131(5) 0.1253(3) 0.0313(17) Uani 1 1 d U
H11A H 0.2335 0.2391 0.1117 0.047 Uiso 1 1 calc R
H11B H 0.2946 0.3724 0.0860 0.047 Uiso 1 1 calc R
H11C H 0.2707 0.3644 0.1623 0.047 Uiso 1 1 calc R
O1 O 0.3827(2) 0.0802(3) 0.0657(2) 0.0214(12) Uani 1 1 d U
H1 H 0.3185 0.1205 0.0413 0.032 Uiso 1 1 calc R
O2 O 0.6386(3) 0.0206(3) 0.0672(2) 0.0240(13) Uani 1 1 d U
H2A H 0.7178 -0.0037 0.0763 0.036 Uiso 1 1 calc R

loop_
_atom_site_aniso_label
_atom_site_aniso_U_11
_atom_site_aniso_U_22
_atom_site_aniso_U_33
_atom_site_aniso_U_23
_atom_site_aniso_U_13
_atom_site_aniso_U_12
C1 0.0300(19) 0.030(3) 0.000(5) -0.001(2) 0.000(2) -0.0015(17)
C2 0.031(2) 0.034(3) 0.000(5) -0.004(2) -0.001(2) -0.0008(17)
C3 0.035(2) 0.047(3) 0.006(5) -0.006(3) 0.006(3) -0.002(2)
C4 0.045(2) 0.055(3) 0.000(5) 0.005(3) 0.002(3) 0.000(2)
C5 0.034(2) 0.032(3) 0.004(5) 0.004(2) -0.002(3) 0.0029(18)
C6 0.033(2) 0.033(3) 0.003(5) -0.008(2) 0.004(3) -0.0014(18)
C7 0.032(2) 0.037(3) 0.006(5) -0.006(2) 0.002(2) -0.0020(18)
C8 0.035(2) 0.044(3) 0.007(5) -0.002(3) 0.002(3) -0.010(2)
C9 0.043(2) 0.039(3) 0.010(5) -0.002(3) 0.010(3) -0.008(2)
C10 0.035(2) 0.033(3) 0.005(5) 0.007(2) 0.001(2) 0.0036(18)
C11 0.042(2) 0.036(3) 0.017(5) -0.003(2) 0.010(3) 0.0065(19)
O1 0.0237(13) 0.037(2) 0.000(3) -0.0038(17) -0.0048(17) -0.0026(11)
O2 0.0293(15) 0.040(2) 0.000(4) -0.0097(16) -0.0025(19) 0.0029(13)

loop_
_atom_type_symbol
_atom_type_description
_atom_type_scat_dispersion_real
_atom_type_scat_dispersion_imag
_atom_type_scat_source
C C 0.0033 0.0016 'International Tables Vol C Tables 4.2.6.8 and 6.1.1.4'
H H 0.0000 0.0000 'International Tables Vol C Tables 4.2.6.8 and 6.1.1.4'
O O 0.0106 0.0060 'International Tables Vol C Tables 4.2.6.8 and 6.1.1.4'

loop_
_geom_angle_atom_site_label_1
_geom_angle_atom_site_label_2
_geom_angle_atom_site_label_3
_geom_angle
O1 C1 C6 108.7(3)
O1 C1 C10 109.6(4)
C6 C1 C10 109.8(3)
O1 C1 C2 107.3(3)
C6 C1 C2 110.1(5)
C10 C1 C2 111.3(4)
C3 C2 C11 111.5(3)
C3 C2 C1 112.0(4)
C11 C2 C1 112.3(5)
C3 C2 H2 106.9
C11 C2 H2 106.9
C1 C2 H2 106.9
C4 C3 C2 124.9(5)
C4 C3 H3 117.5
C2 C3 H3 117.5
C3 C4 C5 122.5(6)
C3 C4 H4 118.8
C5 C4 H4 118.8
C4 C5 C6 112.3(4)
C4 C5 H5A 109.2
C6 C5 H5A 109.1
C4 C5 H5B 109.1
C6 C5 H5B 109.2
H5A C5 H5B 107.9
O2 C6 C5 107.9(4)
O2 C6 C7 109.4(3)
C5 C6 C7 112.2(5)
O2 C6 C1 104.4(4)
C5 C6 C1 111.1(3)
C7 C6 C1 111.5(3)
C6 C7 C8 112.4(5)
C6 C7 H7A 109.1
C8 C7 H7A 109.1
C6 C7 H7B 109.1
C8 C7 H7B 109.1
H7A C7 H7B 107.9
C9 C8 C7 111.6(3)
C9 C8 H8A 109.3
C7 C8 H8A 109.3
C9 C8 H8B 109.3
C7 C8 H8B 109.3
H8A C8 H8B 108.0
C8 C9 C10 113.0(4)
C8 C9 H9A 109.0
C10 C9 H9A 109.0
C8 C9 H9B 109.0
C10 C9 H9B 109.0
H9A C9 H9B 107.8
C9 C10 C1 112.1(5)
C9 C10 H10A 109.2
C1 C10 H10A 109.2
C9 C10 H10B 109.2
C1 C10 H10B 109.2
H10A C10 H10B 107.9
C2 C11 H11A 109.5
C2 C11 H11B 109.4
H11A C11 H11B 109.5
C2 C11 H11C 109.5
H11A C11 H11C 109.5
H11B C11 H11C 109.5
C1 O1 H1 109.5
C6 O2 H2A 109.5

loop_
_geom_bond_atom_site_label_1
_geom_bond_atom_site_label_2
_geom_bond_distance
C1 O1 1.433(5)
C1 C6 1.540(6)
C1 C10 1.545(7)
C1 C2 1.559(7)
C2 C3 1.496(8)
C2 C11 1.540(6)
C2 H2 1.0000
C3 C4 1.312(6)
C3 H3 0.9500
C4 C5 1.518(7)
C4 H4 0.9500
C5 C6 1.518(7)
C5 H5A 0.9900
C5 H5B 0.9900
C6 O2 1.457(6)
C6 C7 1.521(6)
C7 C8 1.537(7)
C7 H7A 0.9900
C7 H7B 0.9900
C8 C9 1.523(7)
C8 H8A 0.9900
C8 H8B 0.9900
C9 C10 1.535(6)
C9 H9A 0.9900
C9 H9B 0.9900
C10 H10A 0.9900
C10 H10B 0.9900
C11 H11A 0.9800
C11 H11B 0.9800
C11 H11C 0.9800
O1 H1 0.8400
O2 H2A 0.8400

loop_
_geom_torsion_atom_site_label_1
_geom_torsion_atom_site_label_2
_geom_torsion_atom_site_label_3
_geom_torsion_atom_site_label_4
_geom_torsion
O1 C1 C2 C3 75.1(5)
C6 C1 C2 C3 -43.0(5)
C10 C1 C2 C3 -165.0(4)
O1 C1 C2 C11 -51.3(5)
C6 C1 C2 C11 -169.4(3)
C10 C1 C2 C11 68.6(5)
C11 C2 C3 C4 143.5(5)
C1 C2 C3 C4 16.6(7)
C2 C3 C4 C5 -4.4(8)
C3 C4 C5 C6 19.6(7)
C4 C5 C6 O2 -160.7(4)
C4 C5 C6 C7 78.7(5)
C4 C5 C6 C1 -46.8(6)
O1 C1 C6 O2 58.3(4)
C10 C1 C6 O2 -61.6(5)
C2 C1 C6 O2 175.5(3)
O1 C1 C6 C5 -57.7(5)
C10 C1 C6 C5 -177.7(4)
C2 C1 C6 C5 59.5(5)
O1 C1 C6 C7 176.4(4)
C10 C1 C6 C7 56.5(6)
C2 C1 C6 C7 -66.4(5)
O2 C6 C7 C8 58.8(5)
C5 C6 C7 C8 178.5(3)
C1 C6 C7 C8 -56.2(5)
C6 C7 C8 C9 52.6(5)
C7 C8 C9 C10 -50.8(6)
C8 C9 C10 C1 52.8(5)
O1 C1 C10 C9 -174.0(3)
C6 C1 C10 C9 -54.6(5)
C2 C1 C10 C9 67.5(4)
